data_7152746
loop_
_publ_author_name
'Erdbrink, Holger'
'Peuser, Ilona'
'Gerling, Ulla I. M.'
'Lentz, Dieter'
'Koksch, Beate'
'Czekelius, Constantin'

_publ_section_title
;
 Conjugate hydrotrifluoromethylation of \a,\b-unsaturated
 acyl-oxazolidinones: synthesis of chiral fluorinated amino acids.
;
_journal_issue 43
_journal_name_full 'Organic &amp; biomolecular chemistry'
_journal_page_first 8583
_journal_page_last 8586
_journal_paper_doi 10.1039/c2ob26810h
_journal_volume 10
_journal_year 2012
_chemical_absolute_configuration syn
_chemical_formula_sum 'C21 H27 F3 N2 O5'
_chemical_formula_weight 444.45
_chemical_name_systematic
;
?
;
_space_group_IT_number 19
_symmetry_cell_setting orthorhombic
_symmetry_space_group_name_Hall 'P 2ac 2ab'
_symmetry_space_group_name_H-M 'P 21 21 21'
_atom_sites_solution_hydrogens geom
_atom_sites_solution_primary direct
_atom_sites_solution_secondary difmap
_audit_creation_method SHELXL-97
_cell_angle_alpha 90.00
_cell_angle_beta 90.00
_cell_angle_gamma 90.00
_cell_formula_units_Z 4
_cell_length_a 6.3032(14)
_cell_length_b 17.505(4)
_cell_length_c 19.677(4)
_cell_measurement_reflns_used 989
_cell_measurement_temperature 133(2)
_cell_measurement_theta_max 30.5
_cell_measurement_theta_min 3.4
_cell_volume 2171.1(8)
_computing_cell_refinement 'SAINT (BRUKER-AXS)'
_computing_data_collection 'SMART (BRUKER-AXS)'
_computing_data_reduction 'SAINT (BRUKER-AXS)'
_computing_structure_refinement 'SHELXL-97 (Sheldrick, 1997)'
_computing_structure_solution 'SHELXS-97 (Sheldrick, 1990)'
_diffrn_ambient_temperature 133(2)
_diffrn_measured_fraction_theta_full 0.992
_diffrn_measured_fraction_theta_max 0.992
_diffrn_measurement_device_type 'BRUKER-AXS SMART CCD'
_diffrn_measurement_method 'omega scan'
_diffrn_radiation_monochromator graphite
_diffrn_radiation_source 'sealed tube'
_diffrn_radiation_type MoK\a
_diffrn_radiation_wavelength 0.71073
_diffrn_reflns_av_R_equivalents 0.0254
_diffrn_reflns_av_sigmaI/netI 0.0183
_diffrn_reflns_limit_h_max 9
_diffrn_reflns_limit_h_min -8
_diffrn_reflns_limit_k_max 21
_diffrn_reflns_limit_k_min -24
_diffrn_reflns_limit_l_max 25
_diffrn_reflns_limit_l_min -28
_diffrn_reflns_number 35355
_diffrn_reflns_theta_full 30.60
_diffrn_reflns_theta_max 30.60
_diffrn_reflns_theta_min 2.07
_exptl_absorpt_coefficient_mu 0.113
_exptl_absorpt_correction_T_max 0.746
_exptl_absorpt_correction_T_min 0.705
_exptl_absorpt_correction_type multi-scan
_exptl_absorpt_process_details 'BRUKER-AXS SADABS'
_exptl_crystal_colour colourless
_exptl_crystal_density_diffrn 1.360
_exptl_crystal_density_method 'not measured'
_exptl_crystal_description needle
_exptl_crystal_F_000 936
_exptl_crystal_size_max 0.8
_exptl_crystal_size_mid 0.19
_exptl_crystal_size_min 0.16
_refine_diff_density_max 0.270
_refine_diff_density_min -0.251
_refine_diff_density_rms 0.050
_refine_ls_abs_structure_details 'Flack H D (1983), Acta Cryst. A39, 876-881'
_refine_ls_abs_structure_Flack -0.1(4)
_refine_ls_extinction_method none
_refine_ls_goodness_of_fit_ref 1.063
_refine_ls_hydrogen_treatment mixed
_refine_ls_matrix_type full
_refine_ls_number_parameters 288
_refine_ls_number_reflns 6616
_refine_ls_number_restraints 0
_refine_ls_restrained_S_all 1.063
_refine_ls_R_factor_all 0.0384
_refine_ls_R_factor_gt 0.0346
_refine_ls_shift/su_max 0.001
_refine_ls_shift/su_mean 0.000
_refine_ls_structure_factor_coef Fsqd
_refine_ls_weighting_details 'calc w=1/[\s^2^(Fo^2^)+(0.0524P)^2^+0.2787P] where P=(Fo^2^+2Fc^2^)/3'
_refine_ls_weighting_scheme calc
_refine_ls_wR_factor_gt 0.0859
_refine_ls_wR_factor_ref 0.0886
_reflns_number_gt 6156
_reflns_number_total 6616
_reflns_threshold_expression >2sigma(I)
_cod_data_source_file c2ob26810h.txt
_cod_data_source_block he0112a
_cod_original_sg_symbol_H-M P2(1)2(1)2(1)
_cod_database_code 7152746

loop_
_symmetry_equiv_pos_as_xyz
'x, y, z'
'-x+1/2, -y, z+1/2'
'-x, y+1/2, -z+1/2'
'x+1/2, -y+1/2, -z'

loop_
_atom_site_label
_atom_site_type_symbol
_atom_site_fract_x
_atom_site_fract_y
_atom_site_fract_z
_atom_site_U_iso_or_equiv
_atom_site_adp_type
_atom_site_occupancy
_atom_site_symmetry_multiplicity
_atom_site_calc_flag
_atom_site_refinement_flags
C1 C 0.11536(17) 0.87770(6) 0.43888(5) 0.01766(19) Uani 1 1 d .
C2 C -0.21683(19) 0.83249(7) 0.46611(6) 0.0231(2) Uani 1 1 d .
H2A H -0.2997 0.8660 0.4968 0.028 Uiso 1 1 calc R
H2B H -0.2727 0.7798 0.4696 0.028 Uiso 1 1 calc R
C3 C -0.22928(16) 0.86127(6) 0.39269(6) 0.01894(19) Uani 1 1 d .
H3 H -0.3439 0.9006 0.3892 0.023 Uiso 1 1 calc R
C4 C 0.02354(17) 0.94625(6) 0.33076(5) 0.01707(18) Uani 1 1 d .
C5 C -0.26945(18) 0.79829(6) 0.34022(6) 0.0215(2) Uani 1 1 d .
H5A H -0.4104 0.7755 0.3494 0.026 Uiso 1 1 calc R
H5B H -0.2754 0.8220 0.2946 0.026 Uiso 1 1 calc R
C6 C -0.10781(17) 0.73503(6) 0.33861(5) 0.01809(19) Uani 1 1 d .
C7 C 0.08602(19) 0.74526(7) 0.30522(6) 0.0227(2) Uani 1 1 d .
H7 H 0.1168 0.7930 0.2844 0.027 Uiso 1 1 calc R
C8 C 0.2334(2) 0.68683(7) 0.30213(6) 0.0273(2) Uani 1 1 d .
H8 H 0.3645 0.6949 0.2794 0.033 Uiso 1 1 calc R
C9 C 0.1916(2) 0.61653(7) 0.33201(7) 0.0288(2) Uani 1 1 d .
H9 H 0.2927 0.5764 0.3296 0.035 Uiso 1 1 calc R
C10 C 0.0001(2) 0.60571(7) 0.36550(6) 0.0273(2) Uani 1 1 d .
H10 H -0.0297 0.5579 0.3863 0.033 Uiso 1 1 calc R
C11 C -0.14821(19) 0.66431(6) 0.36879(6) 0.0222(2) Uani 1 1 d .
H11 H -0.2787 0.6562 0.3918 0.027 Uiso 1 1 calc R
C12 C 0.23969(16) 0.98685(6) 0.32788(5) 0.01579(18) Uani 1 1 d .
H12 H 0.3491 0.9526 0.3485 0.019 Uiso 1 1 calc R
C13 C 0.22735(16) 1.06105(6) 0.37039(5) 0.01597(18) Uani 1 1 d .
H13 H 0.1590 1.0474 0.4146 0.019 Uiso 1 1 calc R
C14 C 0.44772(18) 1.09099(7) 0.38667(6) 0.0223(2) Uani 1 1 d .
C15 C 0.08783(18) 1.12254(6) 0.33702(6) 0.0219(2) Uani 1 1 d .
H15A H 0.1674 1.1451 0.2986 0.026 Uiso 1 1 calc R
H15B H -0.0398 1.0974 0.3180 0.026 Uiso 1 1 calc R
C16 C 0.0162(2) 1.18704(7) 0.38362(7) 0.0307(3) Uani 1 1 d .
H16A H -0.0592 1.1656 0.4228 0.046 Uiso 1 1 calc R
H16B H -0.0787 1.2214 0.3586 0.046 Uiso 1 1 calc R
H16C H 0.1404 1.2157 0.3994 0.046 Uiso 1 1 calc R
C17 C 0.37439(17) 0.94392(6) 0.21997(5) 0.01764(19) Uani 1 1 d .
C18 C 0.51358(18) 0.91835(6) 0.10615(5) 0.0205(2) Uani 1 1 d .
C19 C 0.7295(2) 0.89124(8) 0.13060(6) 0.0299(3) Uani 1 1 d .
H19A H 0.8126 0.9352 0.1463 0.045 Uiso 1 1 calc R
H19B H 0.8043 0.8660 0.0931 0.045 Uiso 1 1 calc R
H19C H 0.7110 0.8551 0.1681 0.045 Uiso 1 1 calc R
C20 C 0.3667(3) 0.85229(9) 0.08997(7) 0.0371(3) Uani 1 1 d .
H20A H 0.3548 0.8189 0.1298 0.056 Uiso 1 1 calc R
H20B H 0.4241 0.8231 0.0516 0.056 Uiso 1 1 calc R
H20C H 0.2261 0.8721 0.0780 0.056 Uiso 1 1 calc R
C21 C 0.5389(2) 0.97171(8) 0.04557(6) 0.0293(3) Uani 1 1 d .
H21A H 0.3999 0.9921 0.0326 0.044 Uiso 1 1 calc R
H21B H 0.5995 0.9434 0.0072 0.044 Uiso 1 1 calc R
H21C H 0.6336 1.0139 0.0578 0.044 Uiso 1 1 calc R
F1 F 0.53940(15) 1.12632(6) 0.33436(5) 0.0481(3) Uani 1 1 d .
F2 F 0.44400(14) 1.14223(5) 0.43745(5) 0.0383(2) Uani 1 1 d .
F3 F 0.58209(14) 1.03651(5) 0.40676(6) 0.0434(2) Uani 1 1 d .
H1N H 0.245(3) 1.0402(10) 0.2383(8) 0.028(4) Uiso 1 1 d .
N1 N -0.02031(14) 0.89918(5) 0.38637(4) 0.01582(16) Uani 1 1 d .
N2 N 0.29997(16) 1.00281(5) 0.25840(5) 0.01979(18) Uani 1 1 d .
O5 O 0.00701(14) 0.83459(5) 0.48367(4) 0.02285(17) Uani 1 1 d .
O1 O -0.10893(15) 0.95489(5) 0.28713(4) 0.02667(18) Uani 1 1 d .
O2 O 0.41610(14) 0.96947(4) 0.15656(4) 0.02079(16) Uani 1 1 d .
O3 O 0.29870(13) 0.89344(5) 0.44637(4) 0.02614(18) Uani 1 1 d .
O4 O 0.40122(14) 0.87965(5) 0.24080(4) 0.02243(16) Uani 1 1 d .

loop_
_atom_site_aniso_label
_atom_site_aniso_U_11
_atom_site_aniso_U_22
_atom_site_aniso_U_33
_atom_site_aniso_U_23
_atom_site_aniso_U_13
_atom_site_aniso_U_12
C1 0.0185(5) 0.0184(4) 0.0161(4) 0.0034(4) 0.0009(4) 0.0020(4)
C2 0.0191(5) 0.0239(5) 0.0262(5) -0.0013(4) 0.0058(4) -0.0051(4)
C3 0.0128(4) 0.0171(4) 0.0269(5) -0.0001(4) 0.0003(4) -0.0007(4)
C4 0.0183(4) 0.0151(4) 0.0179(4) 0.0006(3) -0.0004(4) 0.0003(4)
C5 0.0184(5) 0.0172(4) 0.0290(5) -0.0003(4) -0.0064(4) -0.0008(4)
C6 0.0198(5) 0.0167(4) 0.0178(4) -0.0030(4) -0.0034(4) -0.0015(4)
C7 0.0265(6) 0.0200(5) 0.0216(5) -0.0048(4) 0.0024(4) -0.0058(4)
C8 0.0226(5) 0.0300(6) 0.0295(6) -0.0131(5) 0.0035(4) -0.0027(5)
C9 0.0287(6) 0.0267(6) 0.0309(6) -0.0094(5) -0.0037(5) 0.0080(5)
C10 0.0352(6) 0.0192(5) 0.0275(5) 0.0009(4) -0.0024(5) 0.0016(5)
C11 0.0239(5) 0.0197(5) 0.0230(5) 0.0002(4) 0.0011(4) -0.0019(4)
C12 0.0171(4) 0.0168(4) 0.0134(4) 0.0016(3) 0.0011(3) 0.0010(3)
C13 0.0156(4) 0.0162(4) 0.0162(4) 0.0007(3) 0.0008(3) -0.0006(3)
C14 0.0195(5) 0.0219(5) 0.0254(5) -0.0001(4) -0.0010(4) -0.0027(4)
C15 0.0228(5) 0.0190(5) 0.0238(5) 0.0008(4) -0.0009(4) 0.0055(4)
C16 0.0354(7) 0.0216(5) 0.0352(6) -0.0042(5) 0.0010(5) 0.0086(5)
C17 0.0163(4) 0.0211(5) 0.0155(4) 0.0015(4) 0.0015(3) -0.0003(4)
C18 0.0235(5) 0.0222(5) 0.0157(4) -0.0036(4) 0.0025(4) -0.0019(4)
C19 0.0285(6) 0.0336(6) 0.0276(6) -0.0004(5) 0.0049(5) 0.0080(5)
C20 0.0437(8) 0.0383(7) 0.0294(6) -0.0104(5) 0.0049(6) -0.0191(6)
C21 0.0393(7) 0.0340(6) 0.0146(4) 0.0017(4) 0.0039(5) -0.0016(5)
F1 0.0339(4) 0.0712(7) 0.0391(5) 0.0122(5) 0.0040(4) -0.0272(5)
F2 0.0333(4) 0.0376(4) 0.0439(5) -0.0190(4) -0.0060(4) -0.0040(3)
F3 0.0283(4) 0.0291(4) 0.0728(6) -0.0044(4) -0.0238(4) 0.0042(3)
N1 0.0136(4) 0.0152(4) 0.0186(4) 0.0009(3) -0.0014(3) -0.0006(3)
N2 0.0266(5) 0.0189(4) 0.0138(4) 0.0033(3) 0.0039(3) 0.0056(4)
O5 0.0206(4) 0.0261(4) 0.0218(4) 0.0077(3) 0.0023(3) -0.0018(3)
O1 0.0264(4) 0.0274(4) 0.0262(4) 0.0066(3) -0.0112(3) -0.0031(3)
O2 0.0287(4) 0.0198(3) 0.0139(3) 0.0021(3) 0.0040(3) 0.0036(3)
O3 0.0171(4) 0.0376(5) 0.0238(4) 0.0111(3) -0.0029(3) -0.0022(3)
O4 0.0280(4) 0.0187(3) 0.0206(3) 0.0029(3) 0.0038(3) 0.0017(3)

loop_
_atom_type_symbol
_atom_type_description
_atom_type_scat_dispersion_real
_atom_type_scat_dispersion_imag
_atom_type_scat_source
C C 0.0033 0.0016 'International Tables Vol C Tables 4.2.6.8 and 6.1.1.4'
H H 0.0000 0.0000 'International Tables Vol C Tables 4.2.6.8 and 6.1.1.4'
N N 0.0061 0.0033 'International Tables Vol C Tables 4.2.6.8 and 6.1.1.4'
O O 0.0106 0.0060 'International Tables Vol C Tables 4.2.6.8 and 6.1.1.4'
F F 0.0171 0.0103 'International Tables Vol C Tables 4.2.6.8 and 6.1.1.4'

loop_
_geom_angle_atom_site_label_1
_geom_angle_atom_site_label_2
_geom_angle_atom_site_label_3
_geom_angle
O3 C1 O5 122.55(10)
O3 C1 N1 128.46(10)
O5 C1 N1 108.99(9)
O5 C2 C3 105.41(8)
N1 C3 C5 114.40(9)
N1 C3 C2 100.44(8)
C5 C3 C2 114.05(9)
O1 C4 N1 119.60(10)
O1 C4 C12 121.92(9)
N1 C4 C12 118.47(9)
C6 C5 C3 115.59(9)
C11 C6 C7 118.20(10)
C11 C6 C5 121.32(10)
C7 C6 C5 120.46(10)
C8 C7 C6 120.85(11)
C7 C8 C9 120.58(12)
C10 C9 C8 119.15(11)
C9 C10 C11 120.42(11)
C10 C11 C6 120.80(11)
N2 C12 C4 110.91(8)
N2 C12 C13 111.24(8)
C4 C12 C13 108.88(8)
C14 C13 C15 111.81(9)
C14 C13 C12 110.97(9)
C15 C13 C12 112.69(9)
F1 C14 F3 106.56(11)
F1 C14 F2 105.81(10)
F3 C14 F2 105.54(10)
F1 C14 C13 113.19(10)
F3 C14 C13 113.33(9)
F2 C14 C13 111.81(9)
C16 C15 C13 115.57(10)
O4 C17 O2 126.43(10)
O4 C17 N2 124.34(10)
O2 C17 N2 109.22(9)
O2 C18 C20 110.53(10)
O2 C18 C19 110.52(9)
C20 C18 C19 112.06(11)
O2 C18 C21 101.46(9)
C20 C18 C21 111.58(10)
C19 C18 C21 110.21(10)
C1 N1 C4 128.21(9)
C1 N1 C3 111.29(8)
C4 N1 C3 120.41(9)
C17 N2 C12 117.99(9)
C1 O5 C2 110.55(9)
C17 O2 C18 120.18(9)

loop_
_geom_bond_atom_site_label_1
_geom_bond_atom_site_label_2
_geom_bond_distance
C1 O3 1.1972(14)
C1 O5 1.3465(13)
C1 N1 1.3929(13)
C2 O5 1.4530(15)
C2 C3 1.5321(16)
C3 N1 1.4801(13)
C3 C5 1.5316(15)
C4 O1 1.2072(13)
C4 N1 1.3974(13)
C4 C12 1.5377(15)
C5 C6 1.5051(15)
C6 C11 1.3963(15)
C6 C7 1.3988(16)
C7 C8 1.3832(18)
C8 C9 1.3893(19)
C9 C10 1.3879(19)
C10 C11 1.3894(17)
C12 N2 1.4463(13)
C12 C13 1.5468(14)
C13 C14 1.5189(15)
C13 C15 1.5373(15)
C14 F1 1.3326(14)
C14 F3 1.3353(14)
C14 F2 1.3428(14)
C15 C16 1.5228(16)
C17 O4 1.2092(14)
C17 O2 1.3513(12)
C17 N2 1.3618(14)
C18 O2 1.4705(13)
C18 C20 1.5154(17)
C18 C19 1.5198(18)
C18 C21 1.5227(16)
